data_2010159
loop_
_publ_author_name
'Lynch, V. M.'
'Baran Jr, J. R.'
'Lagow, R. J.'
'Davis, Brian E.'

_publ_section_title
;
 Three polyhalogenated tricyclo[5.1.0.0^3,5^]octane compounds
;
_journal_issue 11
_journal_name_full 'Acta Crystallographica Section C'
_journal_page_first 1765
_journal_page_last 1768
_journal_paper_doi 10.1107/S0108270194003513
_journal_volume 50
_journal_year 1994
_chemical_formula_moiety 'C12 H16 Cl4'
_chemical_formula_sum 'C12 H16 Cl4'
_chemical_formula_weight 302.07
_chemical_name_systematic
;
4,4,8,8-tetrachloro-1,3,5,7-tetramethyl-cis-transoid-cis-
tricyclo[5.1.0.0^3,5^]octane
;
_space_group_IT_number 14
_symmetry_cell_setting monoclinic
_symmetry_space_group_name_Hall '-P 2ybc'
_symmetry_space_group_name_H-M 'P 1 21/c 1'
_cell_angle_alpha 90
_cell_angle_beta 100.33(5)
_cell_angle_gamma 90
_cell_formula_units_Z 2
_cell_length_a 6.436(4)
_cell_length_b 6.954(3)
_cell_length_c 14.850(9)
_cell_measurement_reflns_used 16
_cell_measurement_temperature 193
_cell_measurement_theta_max 10.1
_cell_measurement_theta_min 6.3
_cell_volume 653.9(6)
_computing_cell_refinement 'Siemens P3/V Data Collection Software, version 4.1'
_computing_data_collection 'Siemens P3/V Data Collection Software, version 4.1'
_computing_data_reduction 'SHELXTL-Plus (Sheldrick, 1991)'
_computing_molecular_graphics SHELXTL-Plus
_computing_publication_material 'FUER (Larson, 1982); MPLN (Cordes, 1982)'
_computing_structure_refinement SHELXTL-Plus
_computing_structure_solution SHELXTL-Plus
_diffrn_ambient_temperature 193.0(10)
_diffrn_measurement_device 'Nicolet R3 diffractometer'
_diffrn_measurement_method \w
_diffrn_radiation_monochromator graphite
_diffrn_radiation_source 'X-ray tube'
_diffrn_radiation_type MoK\a
_diffrn_radiation_wavelength 0.71073
_diffrn_reflns_av_R_equivalents 0.011
_diffrn_reflns_limit_h_max 7
_diffrn_reflns_limit_h_min 0
_diffrn_reflns_limit_k_max 8
_diffrn_reflns_limit_k_min -8
_diffrn_reflns_limit_l_max 17
_diffrn_reflns_limit_l_min -17
_diffrn_reflns_number 2446
_diffrn_reflns_theta_max 25
_diffrn_reflns_theta_min 2
_diffrn_standards_decay_% 1.3
_diffrn_standards_interval_count 98
_diffrn_standards_number 2
_exptl_absorpt_coefficient_mu 0.8806
_exptl_absorpt_correction_T_max 1.37
_exptl_absorpt_correction_T_min 0.81
_exptl_absorpt_correction_type refdelf
_exptl_crystal_colour colorless
_exptl_crystal_density_diffrn 1.53
_exptl_crystal_description plate
_exptl_crystal_F_000 312
_exptl_crystal_size_max 0.38
_exptl_crystal_size_mid 0.38
_exptl_crystal_size_min 0.15
_refine_diff_density_max 0.33
_refine_diff_density_min -0.17
_refine_ls_extinction_coef 6.2(2)E-5
_refine_ls_extinction_method 'modified Larson (Larson, 1982); SHELXTL-Plus (Sheldrick, 1991)'
_refine_ls_goodness_of_fit_obs 1.361
_refine_ls_hydrogen_treatment refall
_refine_ls_matrix_type full
_refine_ls_number_parameters 106
_refine_ls_R_factor_all 0.0275
_refine_ls_R_factor_obs 0.0243
_refine_ls_shift/esd_max 0.002
_refine_ls_shift/esd_mean 0.001
_refine_ls_structure_factor_coef F
_refine_ls_weighting_details 'w = 1/[\s^2^(F)+0.0004F^2^]'
_refine_ls_weighting_scheme calc
_refine_ls_wR_factor_all 0.0345
_refine_ls_wR_factor_obs 0.0333
_reflns_number_observed 1058
_reflns_number_total 1164
_reflns_observed_criterion F>4.0\s(F)
_cod_data_source_file cr1110.cif
_cod_data_source_block 1
_cod_depositor_comments
;
The following automatic conversions were performed:

'_refine_ls_weighting_scheme' value 'calc w =
1/[\s^2^(F)+0.0004F^2^]' was changed to 'calc'. New tag
'_refine_ls_weighting_details' was created. The value of the new tag
was set to 'w = 1/[\s^2^(F)+0.0004F^2^]'.

Automatic conversion script
Id: cif_fix_values 3143 2015-03-26 13:38:13Z robertas 
;
_cod_original_sg_symbol_H-M 'P 21/c'
_cod_database_code 2010159

loop_
_symmetry_equiv_pos_as_xyz
x,y,z
-x,-y,-z
-x,1/2+y,1/2-z
x,1/2-y,1/2+z

loop_
_atom_site_aniso_label
_atom_site_aniso_U_11
_atom_site_aniso_U_22
_atom_site_aniso_U_33
_atom_site_aniso_U_12
_atom_site_aniso_U_13
_atom_site_aniso_U_23
Cl1 0.0340(3) 0.0272(3) 0.0276(3) -0.0022(2) 0.0072(2) 0.0086(2)
Cl2 0.0350(3) 0.0270(3) 0.0428(3) -0.0071(2) -0.0068(2) -0.0081(2)
C1 0.0250(8) 0.0193(7) 0.0210(8) -0.0030(6) 0.0000(6) 0.0000(6)
C2 0.0243(8) 0.0191(7) 0.0178(7) 0.0001(6) 0.0029(6) -0.0013(6)
C3 0.0210(8) 0.0204(8) 0.0223(8) 0.0019(6) 0.0038(6) 0.0007(6)
C4 0.0224(7) 0.0189(7) 0.0184(8) 0.0005(5) 0.0016(5) 0.0012(6)
C5 0.0378(10) 0.0332(10) 0.0204(9) 0.0035(8) 0.0067(7) -0.0038(7)
C6 0.0299(9) 0.0294(9) 0.0220(8) 0.0036(7) -0.0018(7) 0.0027(8)

loop_
_atom_site_label
_atom_site_fract_x
_atom_site_fract_y
_atom_site_fract_z
_atom_site_U_iso_or_equiv
_atom_site_calc_flag
_atom_site_calc_attached_atom
Cl1 0.32561(6) 0.19240(6) 0.06276(3) 0.0294(2) uani ?
Cl2 0.14379(7) 0.11237(6) -0.12506(3) 0.0366(2) uani ?
C1 0.3062(2) 0.2716(2) -0.05125(10) 0.0223(4) uani ?
C2 0.4956(2) 0.3634(2) -0.08022(10) 0.0205(4) uani ?
C3 0.6954(2) 0.3786(2) -0.00859(11) 0.0212(5) uani ?
C4 0.3002(2) 0.4847(2) -0.07138(10) 0.0201(4) uani ?
C5 0.5435(3) 0.3178(3) -0.17398(12) 0.0303(6) uani ?
C6 0.1584(3) 0.5568(3) -0.15708(11) 0.0279(5) uani ?
H3A 0.724(3) 0.258(3) 0.0171(12) 0.023(4) uiso ?
H3B 0.809(3) 0.417(3) -0.0405(13) 0.026(4) uiso ?
H5A 0.628(3) 0.215(3) -0.1717(14) 0.040(6) uiso ?
H5B 0.422(4) 0.288(3) -0.218(2) 0.048(6) uiso ?
H5C 0.607(3) 0.424(3) -0.1961(14) 0.039(5) uiso ?
H6A 0.211(3) 0.668(3) -0.182(2) 0.044(6) uiso ?
H6B 0.137(3) 0.471(3) -0.202(2) 0.048(6) uiso ?
H6C 0.030(4) 0.596(3) -0.1417(15) 0.042(6) uiso ?

loop_
_atom_type_symbol
_atom_type_scat_dispersion_real
_atom_type_scat_dispersion_imag
_atom_type_scat_source
C .002 .002 'International Tables Vol.IV'
Cl .132 .159 'International Tables Vol.IV'
H 0 0 'International Tables Vol.IV'

loop_
_geom_angle_atom_site_label_1
_geom_angle_atom_site_label_2
_geom_angle_atom_site_label_3
_geom_angle_site_symmetry_1
_geom_angle
_geom_angle_publ_flag
C2 C1 C4 . 61.36(10) yes
C2 C1 Cl1 . 119.01(11) yes
C2 C1 Cl2 . 120.57(12) yes
C4 C1 Cl1 . 119.42(11) yes
C4 C1 Cl2 . 120.13(10) yes
Cl1 C1 Cl2 . 109.44(9) yes
C3 C2 C4 . 120.27(13) yes
C3 C2 C5 . 111.88(14) yes
C3 C2 C1 . 117.19(13) yes
C4 C2 C5 . 119.85(13) yes
C4 C2 C1 . 59.49(10) yes
C5 C2 C1 . 118.90(13) yes
C6 C4 C1 . 118.78(12) yes
C6 C4 C2 . 119.28(14) yes
C1 C4 C2 . 59.14(10) yes
C4 C3 C2 2_665 119.11(13) yes
C3 C4 C6 2_665 112.00(13) yes
C3 C4 C1 2_665 117.59(13) yes
C3 C4 C2 2_665 120.62(12) yes
H3A C3 H3B . 109(2) no
H3A C3 C2 . 107.9(10) no
H3B C3 C2 . 107.0(10) no
H5A C5 H5B . 106(2) no
H5A C5 H5C . 110(2) no
H5A C5 C2 . 110.8(14) no
H5B C5 H5C . 107(2) no
H5B C5 C2 . 113(2) no
H5C C5 C2 . 109.4(14) no
H6A C6 H6B . 106(2) no
H6A C6 H6C . 104(2) no
H6A C6 C4 . 113.4(12) no
H6B C6 H6C . 111(2) no
H6B C6 C4 . 113.2(15) no
H6C C6 C4 . 108.5(13) no
C4 C3 H3A 2_665 105.7(11) no
C4 C3 H3B 2_665 107.4(10) no

loop_
_geom_bond_atom_site_label_1
_geom_bond_atom_site_label_2
_geom_bond_site_symmetry_1
_geom_bond_site_symmetry_2
_geom_bond_distance
_geom_bond_publ_flag
C1 Cl1 . . 1.763(2) yes
C1 Cl2 . . 1.763(2) yes
C2 C1 . . 1.506(2) yes
C4 C1 . . 1.511(2) yes
C3 C2 . . 1.519(2) yes
C4 C2 . . 1.539(2) yes
C5 C2 . . 1.513(3) yes
C6 C4 . . 1.513(2) yes
C4 C3 . 2_665 1.517(2) yes
H3A C3 . . 0.93(2) no
H3B C3 . . 0.98(2) no
H5A C5 . . 0.89(2) no
H5B C5 . . 0.94(2) no
H5C C5 . . 0.93(2) no
H6A C6 . . 0.94(2) no
H6B C6 . . 0.88(2) no
H6C C6 . . 0.93(2) no
